data_4316176
loop_
_publ_author_name
'Richard D. Adams'
'William C. Pearl'

_publ_section_title
;
 Osmium-Bismuth Complexes from the Reaction of Os3(CO)11(NCMe) with BiPh3
;
_journal_name_full 'Inorganic Chemistry'
_journal_page_first 7170
_journal_page_last 7175
_journal_paper_doi 10.1021/ic100994t
_journal_volume 49
_journal_year 2010
_chemical_formula_sum 'C16 H10 O4 Os'
_chemical_formula_weight 456.44
_chemical_name_systematic
; 
 ? 
;
_space_group_IT_number 19
_symmetry_cell_setting orthorhombic
_symmetry_space_group_name_Hall 'P 2ac 2ab'
_symmetry_space_group_name_H-M 'P 21 21 21'
_atom_sites_solution_hydrogens geom
_atom_sites_solution_primary direct
_atom_sites_solution_secondary difmap
_audit_creation_method SHELXL-97
_cell_angle_alpha 90.00
_cell_angle_beta 90.00
_cell_angle_gamma 90.00
_cell_formula_units_Z 4
_cell_length_a 7.7405(3)
_cell_length_b 12.6633(5)
_cell_length_c 15.6545(6)
_cell_measurement_reflns_used 6413
_cell_measurement_temperature 294(2)
_cell_measurement_theta_max 25.35
_cell_measurement_theta_min 2.60
_cell_volume 1534.46(10)
_computing_cell_refinement 'SAINT+  V6.45 (Bruker, 2003)'
_computing_data_collection 'SMART V5.632 (Bruker, 2005)'
_computing_data_reduction 'SAINT+  V6.45'
_computing_molecular_graphics 'SHELXTL V6.1 (Sheldrick, 2000)'
_computing_publication_material 'SHELXTL V6.1'
_computing_structure_refinement 'SHELXL-97 (Sheldrick, 1997)'
_computing_structure_solution 'SHELXS-97 (Sheldrick, 1990)'
_diffrn_ambient_temperature 294(2)
_diffrn_measured_fraction_theta_full 0.999
_diffrn_measured_fraction_theta_max 0.999
_diffrn_measurement_device_type 'Bruker SMART APEX CCD diffractometer'
_diffrn_measurement_method 'omega scans'
_diffrn_radiation_monochromator graphite
_diffrn_radiation_source 'fine-focus sealed tube'
_diffrn_radiation_type MoK\a
_diffrn_radiation_wavelength 0.71073
_diffrn_reflns_av_R_equivalents 0.0410
_diffrn_reflns_av_sigmaI/netI 0.0309
_diffrn_reflns_limit_h_max 10
_diffrn_reflns_limit_h_min -10
_diffrn_reflns_limit_k_max 16
_diffrn_reflns_limit_k_min -16
_diffrn_reflns_limit_l_max 20
_diffrn_reflns_limit_l_min -20
_diffrn_reflns_number 24383
_diffrn_reflns_theta_full 28.33
_diffrn_reflns_theta_max 28.33
_diffrn_reflns_theta_min 2.07
_diffrn_standards_decay_% <1
_exptl_absorpt_coefficient_mu 8.321
_exptl_absorpt_correction_T_max 1.000
_exptl_absorpt_correction_T_min 0.736
_exptl_absorpt_correction_type multi-scan
_exptl_absorpt_process_details '(SADABS, Bruker, 1997)'
_exptl_crystal_colour Colorless
_exptl_crystal_density_diffrn 1.976
_exptl_crystal_density_method 'not measured'
_exptl_crystal_description Block
_exptl_crystal_F_000 856
_exptl_crystal_size_max 0.20
_exptl_crystal_size_mid 0.14
_exptl_crystal_size_min 0.08
_refine_diff_density_max 0.870
_refine_diff_density_min -0.595
_refine_diff_density_rms 0.097
_refine_ls_abs_structure_details 'Flack H D (1983), Acta Cryst. A39, 876-881'
_refine_ls_abs_structure_Flack 0.007(12)
_refine_ls_extinction_method none
_refine_ls_goodness_of_fit_ref 1.018
_refine_ls_hydrogen_treatment constr
_refine_ls_matrix_type full
_refine_ls_number_parameters 190
_refine_ls_number_reflns 3815
_refine_ls_number_restraints 0
_refine_ls_restrained_S_all 1.018
_refine_ls_R_factor_all 0.0339
_refine_ls_R_factor_gt 0.0265
_refine_ls_shift/su_max 0.001
_refine_ls_shift/su_mean 0.000
_refine_ls_structure_factor_coef Fsqd
_refine_ls_weighting_details 'calc w=1/[\s^2^(Fo^2^)+(0.0253P)^2^+0.0000P] where P=(Fo^2^+2Fc^2^)/3'
_refine_ls_weighting_scheme calc
_refine_ls_wR_factor_gt 0.0513
_refine_ls_wR_factor_ref 0.0536
_reflns_number_gt 3396
_reflns_number_total 3815
_reflns_threshold_expression >2sigma(I)
_cod_data_source_file ic100994t_si_001_2.cif
_cod_data_source_block 3
_cod_depositor_comments
;
The following automatic conversions were performed:

'_symmetry_cell_setting' value 'Orthorhombic' changed to
'orthorhombic' according to the built-in table from CIF Core
dictionary named 'cif_core.dic' version 2.4.1 from
2010-06-29.

'_exptl_absorpt_correction_type' value 'Multi-scan'
changed to 'multi-scan' according to the built-in table from CIF Core
dictionary named 'cif_core.dic' version 2.4.1 from 2010-06-29.

Automatic conversion script
Id: cif_fix_values 1646 2011-03-28 12:23:43Z adriana 
;
_cod_database_code 4316176

loop_
_symmetry_equiv_pos_as_xyz
'x, y, z'
'-x+1/2, -y, z+1/2'
'-x, y+1/2, -z+1/2'
'x+1/2, -y+1/2, -z'

loop_
_atom_site_label
_atom_site_type_symbol
_atom_site_fract_x
_atom_site_fract_y
_atom_site_fract_z
_atom_site_U_iso_or_equiv
_atom_site_adp_type
_atom_site_occupancy
_atom_site_symmetry_multiplicity
_atom_site_calc_flag
_atom_site_refinement_flags
_atom_site_disorder_assembly
_atom_site_disorder_group
Os1 Os 0.94356(2) 0.450520(16) 0.159521(12) 0.04729(6) Uani 1 1 d . . .
O13 O 0.7511(7) 0.4789(4) 0.3296(3) 0.0934(15) Uani 1 1 d . . .
O14 O 1.0306(6) 0.2138(3) 0.1852(3) 0.0746(12) Uani 1 1 d . . .
O15 O 1.0444(5) 0.4555(3) -0.0310(2) 0.0687(9) Uani 1 1 d . . .
O16 O 1.2911(6) 0.5345(5) 0.2295(4) 0.1068(17) Uani 1 1 d . . .
C1 C 0.6946(6) 0.3949(4) 0.1122(3) 0.0464(11) Uani 1 1 d . . .
C2 C 0.6191(6) 0.4361(5) 0.0388(3) 0.0527(12) Uani 1 1 d . . .
H2 H 0.6708 0.4928 0.0111 0.063 Uiso 1 1 calc R . .
C3 C 0.4665(7) 0.3932(5) 0.0062(4) 0.0626(15) Uani 1 1 d . . .
H3 H 0.4179 0.4217 -0.0430 0.075 Uiso 1 1 calc R . .
C4 C 0.3877(7) 0.3099(5) 0.0457(4) 0.0686(17) Uani 1 1 d . . .
H4 H 0.2878 0.2807 0.0225 0.082 Uiso 1 1 calc R . .
C5 C 0.4555(8) 0.2698(4) 0.1187(4) 0.0667(15) Uani 1 1 d . . .
H5 H 0.4000 0.2150 0.1471 0.080 Uiso 1 1 calc R . .
C6 C 0.6097(6) 0.3115(4) 0.1510(4) 0.0549(12) Uani 1 1 d . . .
H6 H 0.6567 0.2821 0.2003 0.066 Uiso 1 1 calc R . .
C7 C 0.8696(7) 0.6131(4) 0.1336(3) 0.0525(13) Uani 1 1 d . . .
C8 C 0.7060(8) 0.6521(5) 0.1518(4) 0.0686(15) Uani 1 1 d . . .
H8 H 0.6224 0.6071 0.1741 0.082 Uiso 1 1 calc R . .
C9 C 0.6658(11) 0.7570(6) 0.1374(4) 0.088(2) Uani 1 1 d . . .
H9 H 0.5567 0.7819 0.1518 0.106 Uiso 1 1 calc R . .
C10 C 0.7825(14) 0.8239(6) 0.1026(5) 0.102(3) Uani 1 1 d . . .
H10 H 0.7534 0.8942 0.0933 0.123 Uiso 1 1 calc R . .
C11 C 0.9438(14) 0.7877(5) 0.0811(4) 0.091(2) Uani 1 1 d . . .
H11 H 1.0242 0.8328 0.0563 0.110 Uiso 1 1 calc R . .
C12 C 0.9855(9) 0.6826(5) 0.0969(4) 0.0724(18) Uani 1 1 d . . .
H12 H 1.0949 0.6584 0.0823 0.087 Uiso 1 1 calc R . .
C13 C 0.8283(8) 0.4671(4) 0.2693(4) 0.0609(14) Uani 1 1 d . . .
C14 C 1.0015(6) 0.3018(5) 0.1777(3) 0.0548(13) Uani 1 1 d . . .
C15 C 1.0134(6) 0.4509(4) 0.0402(4) 0.0524(11) Uani 1 1 d . . .
C16 C 1.1655(9) 0.5034(5) 0.2033(4) 0.0717(16) Uani 1 1 d . . .

loop_
_atom_site_aniso_label
_atom_site_aniso_U_11
_atom_site_aniso_U_22
_atom_site_aniso_U_33
_atom_site_aniso_U_23
_atom_site_aniso_U_13
_atom_site_aniso_U_12
Os1 0.04435(9) 0.04923(10) 0.04829(10) 0.00056(10) -0.00118(9) 0.00011(10)
O13 0.110(3) 0.114(4) 0.056(3) -0.005(3) 0.018(3) 0.011(3)
O14 0.091(3) 0.057(2) 0.075(3) 0.0083(19) -0.014(2) 0.015(2)
O15 0.072(2) 0.073(2) 0.060(2) -0.001(2) 0.013(2) -0.004(3)
O16 0.065(3) 0.131(5) 0.124(4) -0.014(4) -0.024(3) -0.024(3)
C1 0.046(3) 0.044(3) 0.049(3) -0.006(2) 0.002(2) 0.003(2)
C2 0.048(2) 0.057(3) 0.054(3) 0.002(3) 0.001(2) 0.006(2)
C3 0.055(3) 0.071(4) 0.062(4) -0.014(3) -0.011(3) 0.005(3)
C4 0.050(3) 0.064(4) 0.092(5) -0.019(3) -0.006(3) 0.003(3)
C5 0.053(3) 0.054(3) 0.093(4) -0.005(3) 0.011(3) -0.016(3)
C6 0.053(3) 0.055(3) 0.057(3) 0.009(3) 0.008(2) 0.000(2)
C7 0.066(3) 0.050(3) 0.041(3) 0.002(2) 0.000(2) 0.002(2)
C8 0.073(3) 0.065(3) 0.067(4) -0.005(3) -0.007(3) 0.010(3)
C9 0.110(5) 0.070(4) 0.084(5) -0.009(4) -0.019(4) 0.027(4)
C10 0.168(9) 0.054(4) 0.085(5) -0.001(4) -0.035(6) 0.020(5)
C11 0.144(7) 0.057(4) 0.074(4) 0.011(3) -0.009(5) -0.018(5)
C12 0.094(5) 0.059(4) 0.065(4) -0.006(3) 0.008(3) -0.012(3)
C13 0.069(3) 0.055(4) 0.059(3) -0.003(3) -0.009(3) -0.001(3)
C14 0.051(3) 0.063(3) 0.050(3) -0.001(2) -0.006(2) 0.003(2)
C15 0.043(2) 0.044(2) 0.070(4) -0.007(3) 0.001(2) -0.002(2)
C16 0.071(4) 0.073(4) 0.071(4) 0.008(3) -0.008(3) -0.009(3)

loop_
_atom_type_symbol
_atom_type_description
_atom_type_scat_dispersion_real
_atom_type_scat_dispersion_imag
_atom_type_scat_source
C C 0.0033 0.0016 'International Tables Vol C Tables 4.2.6.8 and 6.1.1.4'
H H 0.0000 0.0000 'International Tables Vol C Tables 4.2.6.8 and 6.1.1.4'
O O 0.0106 0.0060 'International Tables Vol C Tables 4.2.6.8 and 6.1.1.4'
Os Os -1.2165 7.6030 'International Tables Vol C Tables 4.2.6.8 and 6.1.1.4'

loop_
_geom_angle_atom_site_label_1
_geom_angle_atom_site_label_2
_geom_angle_atom_site_label_3
_geom_angle
_geom_angle_site_symmetry_1
_geom_angle_site_symmetry_3
_geom_angle_publ_flag
C15 Os1 C13 167.1(2) . . ?
C15 Os1 C14 94.5(2) . . ?
C13 Os1 C14 94.6(2) . . ?
C15 Os1 C16 95.2(2) . . ?
C13 Os1 C16 93.2(2) . . ?
C14 Os1 C16 94.4(2) . . ?
C15 Os1 C7 83.7(2) . . ?
C13 Os1 C7 86.7(2) . . ?
C14 Os1 C7 176.8(2) . . ?
C16 Os1 C7 88.4(2) . . ?
C15 Os1 C1 85.43(18) . . ?
C13 Os1 C1 85.9(2) . . ?
C14 Os1 C1 86.61(19) . . ?
C16 Os1 C1 178.7(2) . . ?
C7 Os1 C1 90.6(2) . . ?
C6 C1 C2 116.7(5) . . ?
C6 C1 Os1 121.1(4) . . ?
C2 C1 Os1 122.0(4) . . ?
C1 C2 C3 120.8(5) . . ?
C4 C3 C2 120.9(6) . . ?
C5 C4 C3 119.8(5) . . ?
C4 C5 C6 119.6(5) . . ?
C1 C6 C5 122.3(5) . . ?
C12 C7 C8 116.8(5) . . ?
C12 C7 Os1 120.7(4) . . ?
C8 C7 Os1 122.5(4) . . ?
C9 C8 C7 120.9(6) . . ?
C10 C9 C8 121.2(7) . . ?
C9 C10 C11 119.8(7) . . ?
C10 C11 C12 119.2(8) . . ?
C7 C12 C11 122.2(7) . . ?
O13 C13 Os1 175.0(5) . . ?
O14 C14 Os1 176.9(5) . . ?
O15 C15 Os1 175.2(5) . . ?
O16 C16 Os1 178.8(7) . . ?

loop_
_geom_bond_atom_site_label_1
_geom_bond_atom_site_label_2
_geom_bond_distance
_geom_bond_site_symmetry_2
_geom_bond_publ_flag
Os1 C15 1.945(6) . ?
Os1 C13 1.947(6) . ?
Os1 C14 1.957(6) . ?
Os1 C16 1.967(7) . ?
Os1 C7 2.175(5) . ?
Os1 C1 2.182(5) . ?
O13 C13 1.128(7) . ?
O14 C14 1.143(6) . ?
O15 C15 1.141(6) . ?
O16 C16 1.127(7) . ?
C1 C6 1.385(7) . ?
C1 C2 1.390(7) . ?
C2 C3 1.397(7) . ?
C3 C4 1.366(8) . ?
C4 C5 1.357(9) . ?
C5 C6 1.399(8) . ?
C7 C12 1.381(8) . ?
C7 C8 1.389(8) . ?
C8 C9 1.382(8) . ?
C9 C10 1.353(11) . ?
C10 C11 1.372(11) . ?
C11 C12 1.391(9) . ?
